data_7720774
loop_
_publ_author_name
'Chen, Guan-Ruei'
'Xiao, Wan-Zhen'
'Huang, Yen-Han'
'Yang, Chia-Wei'
'Lee, Chi-Shen'

_publ_section_title
;
 Synthesis, crystal chemistry, and semiconducting properties of
 A<sub>3</sub>B<sub>14</sub>Se<sub>24</sub> (A = Sn/Pb; B = In/Sb/Bi) with
 step-layered NaCl(111)-type slabs interleaved with NaCl(100)-type
 ribbons.
;
_journal_issue 17
_journal_name_full 'Dalton transactions (Cambridge, England : 2003)'
_journal_page_first 6825
_journal_page_last 6834
_journal_paper_doi 10.1039/d5dt02970h
_journal_volume 55
_journal_year 2026
_chemical_formula_sum 'In0.56 Sb1.19 Se3 Sn0.38'
_chemical_formula_weight 490.55
_space_group_crystal_system monoclinic
_space_group_IT_number 12
_space_group_name_Hall '-C 2y'
_space_group_name_H-M_alt 'C 1 2/m 1'
_atom_sites_solution_primary direct
_atom_sites_solution_secondary difmap
_audit_block_doi 10.25505/fiz.icsd.cc2qdvdd
_audit_update_record
;
2025-12-10 deposited with the CCDC.	2026-03-30 downloaded from the CCDC.
;
_cell_angle_alpha 90
_cell_angle_beta 109.877(10)
_cell_angle_gamma 90
_cell_formula_units_Z 16
_cell_length_a 34.018(13)
_cell_length_b 3.9745(12)
_cell_length_c 16.823(6)
_cell_measurement_reflns_used 842
_cell_measurement_temperature 296.(2)
_cell_measurement_theta_max 27.7574
_cell_measurement_theta_min 1.4944
_cell_volume 2139.0(13)
_computing_cell_refinement 'SAINT V8.27B (Bruker AXS Inc., 2012)'
_computing_data_reduction 'SAINT V8.27B (Bruker AXS Inc., 2012)'
_computing_structure_refinement 'SHELXL-97 (Sheldrick, 2008)'
_computing_structure_solution 'SHELXS-97 (Sheldrick, 2008)'
_diffrn_ambient_temperature 296.(2)
_diffrn_detector_area_resol_mean 8.3333
_diffrn_measured_fraction_theta_full 0.990
_diffrn_measured_fraction_theta_max 0.990
_diffrn_measurement_device_type 'CCD area detector'
_diffrn_measurement_method 'profile data from phi and omega scans'
_diffrn_radiation_monochromator graphite
_diffrn_radiation_type 'Mo K\a'
_diffrn_radiation_wavelength 0.71073
_diffrn_reflns_av_R_equivalents 0.0564
_diffrn_reflns_av_sigmaI/netI 0.0621
_diffrn_reflns_limit_h_max 41
_diffrn_reflns_limit_h_min -42
_diffrn_reflns_limit_k_max 4
_diffrn_reflns_limit_k_min -4
_diffrn_reflns_limit_l_max 21
_diffrn_reflns_limit_l_min -19
_diffrn_reflns_number 8520
_diffrn_reflns_theta_full 26.37
_diffrn_reflns_theta_max 26.37
_diffrn_reflns_theta_min 1.29
_diffrn_source 'fine-focus sealed X-ray tube'
_diffrn_source_type 'Bruker Mo microfocus source'
_exptl_absorpt_coefficient_mu 30.406
_exptl_absorpt_correction_T_max 0.58
_exptl_absorpt_correction_T_min 0.41
_exptl_absorpt_correction_type multi-scan
_exptl_absorpt_process_details 'SADABS V2012/1 (Bruker AXS Inc.)'
_exptl_crystal_colour grey-black
_exptl_crystal_density_diffrn 6.093
_exptl_crystal_density_method 'not measured'
_exptl_crystal_description needle
_exptl_crystal_F_000 3342
_exptl_crystal_recrystallization_method 'From the Melt'
_exptl_crystal_size_max 0.060
_exptl_crystal_size_mid 0.030
_exptl_crystal_size_min 0.020
_refine_diff_density_max 3.752
_refine_diff_density_min -2.090
_refine_ls_extinction_method none
_refine_ls_goodness_of_fit_ref 1.016
_refine_ls_matrix_type full
_refine_ls_number_parameters 125
_refine_ls_number_reflns 2488
_refine_ls_number_restraints 0
_refine_ls_restrained_S_all 1.016
_refine_ls_R_factor_all 0.0938
_refine_ls_R_factor_gt 0.0573
_refine_ls_shift/su_max 0.000
_refine_ls_shift/su_mean 0.000
_refine_ls_structure_factor_coef Fsqd
_refine_ls_weighting_details 'calc w=1/[\s^2^(Fo^2^)+(0.0649P)^2^+117.9248P] where P=(Fo^2^+2Fc^2^)/3'
_refine_ls_weighting_scheme calc
_refine_ls_wR_factor_gt 0.1265
_refine_ls_wR_factor_ref 0.1464
_reflns_number_gt 1681
_reflns_number_total 2488
_reflns_threshold_expression >2sigma(I)
_cod_data_source_file d5dt02970h2.cif
_cod_data_source_block I_CCDC3
_cod_depositor_comments 'Adding full bibliography for 7720771--7720774.cif.'
_cod_database_code 7720774

loop_
_space_group_symop_operation_xyz
'x, y, z'
'-x, y, -z'
'x+1/2, y+1/2, z'
'-x+1/2, y+1/2, -z'
'-x, -y, -z'
'x, -y, z'
'-x+1/2, -y+1/2, -z'
'x+1/2, -y+1/2, z'

loop_
_atom_site_type_symbol
_atom_site_label
_atom_site_fract_x
_atom_site_fract_y
_atom_site_fract_z
_atom_site_U_iso_or_equiv
_atom_site_adp_type
_atom_site_calc_flag
_atom_site_refinement_flags
_atom_site_occupancy
_atom_site_disorder_assembly
_atom_site_disorder_group
In M1 0 0.5 0 0.0197(5) Uani d SP 0.5 . .
Sb M1' 0 0.5 0 0.0197(5) Uani d SP 0.5 . .
In M2 0.09161(5) 0 0.14098(11) 0.0233(4) Uani d SP 0.5 . .
Sb M2' 0.09161(5) 0 0.14098(11) 0.0233(4) Uani d SP 0.5 . .
Sb M3 0.18943(5) 0.5 0.29236(9) 0.0161(4) Uani d SP 0.5 . .
In M3' 0.18943(5) 0.5 0.29236(9) 0.0161(4) Uani d SP 0.5 . .
Sb M4 0.28818(5) 0 0.44138(10) 0.0161(4) Uani d SP 0.5 . .
In M4' 0.28818(5) 0 0.44138(10) 0.0161(4) Uani d SP 0.5 . .
In M5 0.38684(5) 0.5 0.59384(10) 0.0173(4) Uani d SP 0.5 . .
Sb M5' 0.38684(5) 0.5 0.59384(10) 0.0173(4) Uani d SP 0.5 . .
Sn M6 0.49990(7) 0 0.71324(15) 0.0434(6) Uani d SP 0.5 . .
Sb M6' 0.49990(7) 0 0.71324(15) 0.0434(6) Uani d SP 0.5 . .
Sn M7 0.39442(6) 0.5 0.31905(11) 0.0260(4) Uani d SP 0.25 . .
Sb M7' 0.39442(6) 0.5 0.31905(11) 0.0260(4) Uani d SP 0.75 . .
Sn M8 0.14001(7) 0.5 0.90776(12) 0.0331(5) Uani d SP 0.2 . .
Sb M8' 0.14001(7) 0.5 0.90776(12) 0.0331(5) Uani d SP 0.8 . .
Sn M9 0.26140(7) 0.5 0.12078(14) 0.0388(5) Uani d SP 0.55 . .
Sb M9' 0.26140(7) 0.5 0.12078(14) 0.0388(5) Uani d SP 0.45 . .
Se Se1 0.08314(8) 0.5 0.02829(14) 0.0190(5) Uani d S 1 . .
Se Se2 0.17967(9) 0 0.18155(15) 0.0241(6) Uani d S 1 . .
Se Se3 0.27312(7) 0.5 0.32806(14) 0.0140(5) Uani d S 1 . .
Se Se4 0.36990(7) 0 0.47326(14) 0.0162(5) Uani d S 1 . .
Se Se5 0.46567(7) 0.5 0.59922(15) 0.0176(5) Uani d S 1 . .
Se Se6 0.01058(8) 0 0.11776(14) 0.0181(5) Uani d S 1 . .
Se Se7 0.10028(9) 0.5 0.27551(16) 0.0289(7) Uani d S 1 . .
Se Se8 0.20244(8) 0 0.42876(15) 0.0214(5) Uani d S 1 . .
Se Se9 0.29590(8) 0.5 0.00093(15) 0.0203(6) Uani d S 1 . .
Se Se10 0.32231(8) 0 0.20482(15) 0.0185(5) Uani d S 1 . .
Se Se11 0.08335(8) 0 0.81626(15) 0.0199(5) Uani d S 1 . .
Se Se12 0.44932(7) 0 0.38556(15) 0.0171(5) Uani d S 1 . .

loop_
_atom_site_aniso_label
_atom_site_aniso_U_11
_atom_site_aniso_U_22
_atom_site_aniso_U_33
_atom_site_aniso_U_12
_atom_site_aniso_U_13
_atom_site_aniso_U_23
M1 0.0282(13) 0.0108(13) 0.0185(12) 0 0.0059(10) 0
M1' 0.0282(13) 0.0108(13) 0.0185(12) 0 0.0059(10) 0
M2 0.0235(9) 0.0134(10) 0.0246(9) 0 -0.0028(7) 0
M2' 0.0235(9) 0.0134(10) 0.0246(9) 0 -0.0028(7) 0
M3 0.0179(8) 0.0116(9) 0.0153(8) 0 0.0012(7) 0
M3' 0.0179(8) 0.0116(9) 0.0153(8) 0 0.0012(7) 0
M4 0.0154(8) 0.0130(9) 0.0191(8) 0 0.0049(7) 0
M4' 0.0154(8) 0.0130(9) 0.0191(8) 0 0.0049(7) 0
M5 0.0136(8) 0.0140(9) 0.0240(9) 0 0.0061(7) 0
M5' 0.0136(8) 0.0140(9) 0.0240(9) 0 0.0061(7) 0
M6 0.0499(14) 0.0145(11) 0.0583(14) 0 0.0086(11) 0
M6' 0.0499(14) 0.0145(11) 0.0583(14) 0 0.0086(11) 0
M7 0.0338(10) 0.0168(10) 0.0253(9) 0 0.0071(8) 0
M7' 0.0338(10) 0.0168(10) 0.0253(9) 0 0.0071(8) 0
M8 0.0439(12) 0.0251(12) 0.0343(10) 0 0.0188(9) 0
M8' 0.0439(12) 0.0251(12) 0.0343(10) 0 0.0188(9) 0
M9 0.0509(13) 0.0232(12) 0.0481(12) 0 0.0244(11) 0
M9' 0.0509(13) 0.0232(12) 0.0481(12) 0 0.0244(11) 0
Se1 0.0256(13) 0.0144(14) 0.0183(12) 0 0.0091(10) 0
Se2 0.0440(16) 0.0127(14) 0.0116(11) 0 0.0042(11) 0
Se3 0.0155(11) 0.0128(13) 0.0156(11) 0 0.0078(9) 0
Se4 0.0148(11) 0.0152(13) 0.0208(12) 0 0.0089(9) 0
Se5 0.0110(11) 0.0142(13) 0.0262(12) 0 0.0045(10) 0
Se6 0.0295(14) 0.0137(13) 0.0113(11) 0 0.0072(10) 0
Se7 0.0422(17) 0.0165(15) 0.0185(13) 0 -0.0022(12) 0
Se8 0.0262(13) 0.0213(14) 0.0195(12) 0 0.0116(11) 0
Se9 0.0270(13) 0.0161(14) 0.0189(12) 0 0.0095(10) 0
Se10 0.0219(12) 0.0147(13) 0.0208(12) 0 0.0095(10) 0
Se11 0.0281(14) 0.0131(13) 0.0216(12) 0 0.0126(11) 0
Se12 0.0140(11) 0.0164(14) 0.0212(12) 0 0.0061(10) 0

loop_
_atom_type_symbol
_atom_type_description
_atom_type_scat_dispersion_real
_atom_type_scat_dispersion_imag
_atom_type_scat_source
Se Se -0.0929 2.2259 'International Tables Vol C Tables 4.2.6.8 and 6.1.1.4'
In In -0.7276 1.3100 'International Tables Vol C Tables 4.2.6.8 and 6.1.1.4'
Sn Sn -0.6537 1.4246 'International Tables Vol C Tables 4.2.6.8 and 6.1.1.4'
Sb Sb -0.5866 1.5461 'International Tables Vol C Tables 4.2.6.8 and 6.1.1.4'

loop_
_geom_angle_atom_site_label_1
_geom_angle_atom_site_label_2
_geom_angle_atom_site_label_3
_geom_angle_site_symmetry_1
_geom_angle_site_symmetry_3
_geom_angle
_geom_angle_publ_flag
Se1 M1 Se1 . 5_565 180.0 ?
Se1 M1 Se6 . 5 89.98(6) ?
Se1 M1 Se6 5_565 5 90.02(6) ?
Se1 M1 Se6 . 1_565 90.02(6) ?
Se1 M1 Se6 5_565 1_565 89.98(6) ?
Se6 M1 Se6 5 1_565 180.00(11) ?
Se1 M1 Se6 . 5_565 89.98(6) ?
Se1 M1 Se6 5_565 5_565 90.02(6) ?
Se6 M1 Se6 5 5_565 92.89(7) ?
Se6 M1 Se6 1_565 5_565 87.11(7) ?
Se1 M1 Se6 . . 90.02(6) ?
Se1 M1 Se6 5_565 . 89.98(6) ?
Se6 M1 Se6 5 . 87.11(7) ?
Se6 M1 Se6 1_565 . 92.89(7) ?
Se6 M1 Se6 5_565 . 180.0 ?
Se6 M2 Se1 . . 92.25(7) ?
Se6 M2 Se1 . 1_545 92.25(7) ?
Se1 M2 Se1 . 1_545 95.09(9) ?
Se6 M2 Se2 . . 174.89(10) ?
Se1 M2 Se2 . . 91.20(8) ?
Se1 M2 Se2 1_545 . 91.20(8) ?
Se6 M2 Se7 . . 86.60(8) ?
Se1 M2 Se7 . . 90.10(6) ?
Se1 M2 Se7 1_545 . 174.72(7) ?
Se2 M2 Se7 . . 89.63(8) ?
Se6 M2 Se7 . 1_545 86.60(8) ?
Se1 M2 Se7 . 1_545 174.72(7) ?
Se1 M2 Se7 1_545 1_545 90.10(6) ?
Se2 M2 Se7 . 1_545 89.63(8) ?
Se7 M2 Se7 . 1_545 84.69(9) ?
Se2 M3 Se2 . 1_565 96.33(9) ?
Se2 M3 Se3 . . 91.53(8) ?
Se2 M3 Se3 1_565 . 91.53(8) ?
Se2 M3 Se7 . . 93.06(8) ?
Se2 M3 Se7 1_565 . 93.06(8) ?
Se3 M3 Se7 . . 173.13(9) ?
Se2 M3 Se8 . 1_565 174.10(6) ?
Se2 M3 Se8 1_565 1_565 89.53(6) ?
Se3 M3 Se8 . 1_565 87.65(7) ?
Se7 M3 Se8 . 1_565 87.27(7) ?
Se2 M3 Se8 . . 89.53(6) ?
Se2 M3 Se8 1_565 . 174.10(6) ?
Se3 M3 Se8 . . 87.65(7) ?
Se7 M3 Se8 . . 87.27(7) ?
Se8 M3 Se8 1_565 . 84.60(8) ?
Se4 M4 Se3 . 1_545 94.46(7) ?
Se4 M4 Se3 . . 94.46(7) ?
Se3 M4 Se3 1_545 . 95.73(9) ?
Se4 M4 Se8 . . 173.03(9) ?
Se3 M4 Se8 1_545 . 90.21(7) ?
Se3 M4 Se8 . . 90.21(7) ?
Se4 M4 Se8 . 7_556 90.49(7) ?
Se3 M4 Se8 1_545 7_556 173.25(8) ?
Se3 M4 Se8 . 7_556 88.46(5) ?
Se8 M4 Se8 . 7_556 84.46(7) ?
Se4 M4 Se8 . 7_546 90.49(7) ?
Se3 M4 Se8 1_545 7_546 88.46(5) ?
Se3 M4 Se8 . 7_546 173.25(8) ?
Se8 M4 Se8 . 7_546 84.46(7) ?
Se8 M4 Se8 7_556 7_546 86.90(8) ?
Se5 M5 Se4 . . 88.91(7) ?
Se5 M5 Se4 . 1_565 88.91(7) ?
Se4 M5 Se4 . 1_565 92.24(9) ?
Se5 M5 Se7 . 7_566 94.82(8) ?
Se4 M5 Se7 . 7_566 175.57(9) ?
Se4 M5 Se7 1_565 7_566 90.21(6) ?
Se5 M5 Se7 . 7_556 94.82(8) ?
Se4 M5 Se7 . 7_556 90.21(6) ?
Se4 M5 Se7 1_565 7_556 175.57(9) ?
Se7 M5 Se7 7_566 7_556 87.11(9) ?
Se5 M5 Se8 . 7_556 174.83(9) ?
Se4 M5 Se8 . 7_556 87.51(7) ?
Se4 M5 Se8 1_565 7_556 87.51(7) ?
Se7 M5 Se8 7_566 7_556 88.92(8) ?
Se7 M5 Se8 7_556 7_556 88.92(8) ?
Se5 M6 Se5 1_545 . 93.32(10) ?
Se5 M6 Se12 1_545 5_656 77.47(8) ?
Se5 M6 Se12 . 5_656 77.47(8) ?
Se11 M7 Se12 7_556 1_565 89.82(8) ?
Se11 M7 Se12 7_556 . 89.81(8) ?
Se12 M7 Se12 1_565 . 94.98(10) ?
Se10 M8 Se11 7_556 1_565 90.97(8) ?
Se10 M8 Se11 7_556 . 90.97(8) ?
Se11 M8 Se11 1_565 . 89.15(10) ?
Se10 M8 Se9 7_556 7_566 85.43(8) ?
Se11 M8 Se9 1_565 7_566 93.21(5) ?
Se11 M8 Se9 . 7_566 175.72(10) ?
Se10 M8 Se9 7_556 7_556 85.43(8) ?
Se11 M8 Se9 1_565 7_556 175.72(10) ?
Se11 M8 Se9 . 7_556 93.21(5) ?
Se9 M8 Se9 7_566 7_556 84.21(9) ?
Se9 M9 Se10 . 1_565 86.72(8) ?
Se9 M9 Se10 . . 86.72(8) ?
Se10 M9 Se10 1_565 . 87.57(10) ?
Se9 M9 Se9 . 7 80.57(8) ?
Se10 M9 Se9 1_565 7 167.08(10) ?
Se10 M9 Se9 . 7 93.97(5) ?
Se9 M9 Se9 . 7_565 80.57(9) ?
Se10 M9 Se9 1_565 7_565 93.97(5) ?
Se10 M9 Se9 . 7_565 167.08(10) ?
Se9 M9 Se9 7 7_565 81.72(9) ?
M2' Se1 M2 1_565 1_565 0.00(9) ?
M2' Se1 M2 1_565 . 95.09(9) ?
M2 Se1 M2 1_565 . 95.09(9) ?
M2' Se1 M1 1_565 . 88.80(7) ?
M2 Se1 M1 1_565 . 88.80(7) ?
M2 Se1 M1 . . 88.80(7) ?
M3 Se2 M3' . 1_545 96.33(9) ?
M3 Se2 M3 . 1_545 96.33(9) ?
M3' Se2 M3 1_545 1_545 0.00(7) ?
M3 Se2 M2 . . 92.20(8) ?
M3' Se2 M2 1_545 . 92.20(8) ?
M3 Se2 M2 1_545 . 92.20(8) ?
M4 Se3 M4' . 1_565 95.72(9) ?
M4 Se3 M4 . 1_565 95.72(9) ?
M4' Se3 M4 1_565 1_565 0.00(7) ?
M4 Se3 M3 . . 95.18(7) ?
M4' Se3 M3 1_565 . 95.17(7) ?
M4 Se3 M3 1_565 . 95.17(7) ?
M4 Se4 M5' . 1_545 95.24(7) ?
M4 Se4 M5 . 1_545 95.24(7) ?
M5' Se4 M5 1_545 1_545 0.00(7) ?
M4 Se4 M5 . . 95.25(7) ?
M5' Se4 M5 1_545 . 92.24(9) ?
M5 Se4 M5 1_545 . 92.24(9) ?
M5 Se5 M6' . 1_565 102.04(9) ?
M5 Se5 M6 . 1_565 102.04(9) ?
M6' Se5 M6 1_565 1_565 0.00(9) ?
M5 Se5 M6 . . 102.04(9) ?
M6' Se5 M6 1_565 . 93.32(10) ?
M6 Se5 M6 1_565 . 93.32(10) ?
M2 Se6 M1' . 1_545 88.90(7) ?
M2 Se6 M1 . 1_545 88.90(7) ?
M1' Se6 M1 1_545 1_545 0 ?
M2 Se6 M1 . . 88.90(7) ?
M1' Se6 M1 1_545 . 92.89(7) ?
M1 Se6 M1 1_545 . 92.89(7) ?
M5' Se7 M5 7_566 7_566 0.00(7) ?
M5' Se7 M5' 7_566 7_556 87.11(9) ?
M5 Se7 M5' 7_566 7_556 87.11(9) ?
M5' Se7 M5 7_566 7_556 87.11(9) ?
M5 Se7 M5 7_566 7_556 87.11(9) ?
M5' Se7 M5 7_556 7_556 0.00(7) ?
M5' Se7 M3 7_566 . 92.40(8) ?
M5 Se7 M3 7_566 . 92.40(8) ?
M5' Se7 M3 7_556 . 92.40(8) ?
M5 Se7 M3 7_556 . 92.40(8) ?
M5' Se7 M2 7_566 . 176.78(12) ?
M5 Se7 M2 7_566 . 176.78(12) ?
M5' Se7 M2 7_556 . 94.02(4) ?
M5 Se7 M2 7_556 . 94.02(4) ?
M3 Se7 M2 . . 84.55(8) ?
M5' Se7 M2' 7_566 1_565 94.02(4) ?
M5 Se7 M2' 7_566 1_565 94.02(4) ?
M5' Se7 M2' 7_556 1_565 176.78(12) ?
M5 Se7 M2' 7_556 1_565 176.78(12) ?
M3 Se7 M2' . 1_565 84.55(8) ?
M2 Se7 M2' . 1_565 84.69(9) ?
M5' Se7 M2 7_566 1_565 94.02(4) ?
M5 Se7 M2 7_566 1_565 94.02(4) ?
M5' Se7 M2 7_556 1_565 176.78(12) ?
M5 Se7 M2 7_556 1_565 176.78(12) ?
M3 Se7 M2 . 1_565 84.55(8) ?
M2 Se7 M2 . 1_565 84.69(9) ?
M2' Se7 M2 1_565 1_565 0.00(5) ?
M4 Se8 M4' . 7_556 95.54(7) ?
M4 Se8 M4 . 7_556 95.54(7) ?
M4' Se8 M4 7_556 7_556 0.00(7) ?
M4 Se8 M4' . 7_546 95.54(7) ?
M4' Se8 M4' 7_556 7_546 86.90(8) ?
M4 Se8 M4' 7_556 7_546 86.90(8) ?
M4 Se8 M4 . 7_546 95.54(7) ?
M4' Se8 M4 7_556 7_546 86.90(8) ?
M4 Se8 M4 7_556 7_546 86.90(8) ?
M4' Se8 M4 7_546 7_546 0.00(7) ?
M4 Se8 M5' . 7_556 177.01(10) ?
M4' Se8 M5' 7_556 7_556 86.63(7) ?
M4 Se8 M5' 7_556 7_556 86.63(7) ?
M4' Se8 M5' 7_546 7_556 86.63(7) ?
M4 Se8 M5' 7_546 7_556 86.63(7) ?
M4 Se8 M5 . 7_556 177.01(10) ?
M4' Se8 M5 7_556 7_556 86.63(7) ?
M4 Se8 M5 7_556 7_556 86.63(7) ?
M4' Se8 M5 7_546 7_556 86.63(7) ?
M4 Se8 M5 7_546 7_556 86.63(7) ?
M5' Se8 M5 7_556 7_556 0.000(8) ?
M4 Se8 M3' . 1_545 86.40(7) ?
M4' Se8 M3' 7_556 1_545 177.66(11) ?
M4 Se8 M3' 7_556 1_545 177.66(11) ?
M4' Se8 M3' 7_546 1_545 94.21(4) ?
M4 Se8 M3' 7_546 1_545 94.21(4) ?
M5' Se8 M3' 7_556 1_545 91.38(7) ?
M5 Se8 M3' 7_556 1_545 91.38(7) ?
M4 Se8 M3 . 1_545 86.40(7) ?
M4' Se8 M3 7_556 1_545 177.66(11) ?
M4 Se8 M3 7_556 1_545 177.66(11) ?
M4' Se8 M3 7_546 1_545 94.21(4) ?
M4 Se8 M3 7_546 1_545 94.21(4) ?
M5' Se8 M3 7_556 1_545 91.38(7) ?
M5 Se8 M3 7_556 1_545 91.38(7) ?
M3' Se8 M3 1_545 1_545 0 ?
M4 Se8 M3 . . 86.40(7) ?
M4' Se8 M3 7_556 . 94.21(4) ?
M4 Se8 M3 7_556 . 94.21(4) ?
M4' Se8 M3 7_546 . 177.67(11) ?
M4 Se8 M3 7_546 . 177.67(11) ?
M5' Se8 M3 7_556 . 91.39(7) ?
M5 Se8 M3 7_556 . 91.39(7) ?
M3' Se8 M3 1_545 . 84.60(8) ?
M3 Se8 M3 1_545 . 84.60(8) ?
M9 Se9 M8' . 7_566 92.49(8) ?
M9 Se9 M8 . 7_566 92.49(8) ?
M8' Se9 M8 7_566 7_566 0.00(12) ?
M9 Se9 M8 . 7_556 92.49(8) ?
M8' Se9 M8 7_566 7_556 84.21(9) ?
M8 Se9 M8 7_566 7_556 84.21(9) ?
M9 Se9 M8' . 7_556 92.49(8) ?
M8' Se9 M8' 7_566 7_556 84.21(9) ?
M8 Se9 M8' 7_566 7_556 84.21(9) ?
M8 Se9 M8' 7_556 7_556 0.00(12) ?
M9 Se9 M9' . 7 99.43(8) ?
M8' Se9 M9' 7_566 7 168.06(10) ?
M8 Se9 M9' 7_566 7 168.06(10) ?
M8 Se9 M9' 7_556 7 95.80(5) ?
M8' Se9 M9' 7_556 7 95.80(5) ?
M9 Se9 M9 . 7 99.43(8) ?
M8' Se9 M9 7_566 7 168.06(10) ?
M8 Se9 M9 7_566 7 168.06(10) ?
M8 Se9 M9 7_556 7 95.80(5) ?
M8' Se9 M9 7_556 7 95.80(5) ?
M9' Se9 M9 7 7 0.00(14) ?
M9 Se9 M9' . 7_565 99.43(9) ?
M8' Se9 M9' 7_566 7_565 95.80(5) ?
M8 Se9 M9' 7_566 7_565 95.80(5) ?
M8 Se9 M9' 7_556 7_565 168.06(10) ?
M8' Se9 M9' 7_556 7_565 168.06(10) ?
M9' Se9 M9' 7 7_565 81.72(9) ?
M9 Se9 M9' 7 7_565 81.72(9) ?
M9 Se9 M9 . 7_565 99.43(9) ?
M8' Se9 M9 7_566 7_565 95.80(5) ?
M8 Se9 M9 7_566 7_565 95.80(5) ?
M8 Se9 M9 7_556 7_565 168.06(10) ?
M8' Se9 M9 7_556 7_565 168.06(10) ?
M9' Se9 M9 7 7_565 81.72(9) ?
M9 Se9 M9 7 7_565 81.72(9) ?
M9' Se9 M9 7_565 7_565 0.00(14) ?
M8' Se10 M8 7_556 7_556 0.00(6) ?
M8' Se10 M9 7_556 . 95.30(8) ?
M8 Se10 M9 7_556 . 95.30(8) ?
M8' Se10 M9' 7_556 1_545 95.30(8) ?
M8 Se10 M9' 7_556 1_545 95.30(8) ?
M9 Se10 M9' . 1_545 87.56(10) ?
M8' Se10 M9 7_556 1_545 95.30(8) ?
M8 Se10 M9 7_556 1_545 95.30(8) ?
M9 Se10 M9 . 1_545 87.56(10) ?
M9' Se10 M9 1_545 1_545 0.00(14) ?
M7' Se11 M7 7_556 7_556 0.00(7) ?
M7' Se11 M8' 7_556 1_545 97.33(8) ?
M7 Se11 M8' 7_556 1_545 97.33(8) ?
M7' Se11 M8 7_556 1_545 97.33(8) ?
M7 Se11 M8 7_556 1_545 97.33(8) ?
M8' Se11 M8 1_545 1_545 0.00(8) ?
M7' Se11 M8 7_556 . 97.33(8) ?
M7 Se11 M8 7_556 . 97.33(8) ?
M8' Se11 M8 1_545 . 89.15(10) ?
M8 Se11 M8 1_545 . 89.15(10) ?
M7' Se12 M7 1_545 1_545 0.00(12) ?
M7' Se12 M7 1_545 . 94.98(10) ?
M7 Se12 M7 1_545 . 94.98(10) ?
M7' Se12 M6 1_545 5_656 103.64(8) ?
M7 Se12 M6 1_545 5_656 103.64(8) ?
M7 Se12 M6 . 5_656 103.65(8) ?
M7' Se12 M6' 1_545 5_656 103.64(8) ?
M7 Se12 M6' 1_545 5_656 103.64(8) ?
M7 Se12 M6' . 5_656 103.65(8) ?
M6 Se12 M6' 5_656 5_656 0.00(7) ?

loop_
_geom_bond_atom_site_label_1
_geom_bond_atom_site_label_2
_geom_bond_site_symmetry_2
_geom_bond_distance
_geom_bond_publ_flag
M1 Se1 . 2.704(3) ?
M1 Se1 5_565 2.704(3) ?
M1 Se6 5 2.7420(16) ?
M1 Se6 1_565 2.7420(16) ?
M1 Se6 5_565 2.7420(16) ?
M1 Se6 . 2.7420(16) ?
M2 Se6 . 2.650(3) ?
M2 Se1 . 2.693(2) ?
M2 Se1 1_545 2.693(2) ?
M2 Se2 . 2.837(4) ?
M2 Se7 . 2.950(2) ?
M2 Se7 1_545 2.950(2) ?
M3 Se2 . 2.6672(19) ?
M3 Se2 1_565 2.6672(19) ?
M3 Se3 . 2.703(3) ?
M3 Se7 . 2.948(4) ?
M3 Se8 1_565 2.953(2) ?
M3 Se8 . 2.953(2) ?
M4 Se4 . 2.646(3) ?
M4 Se3 1_545 2.6799(19) ?
M4 Se3 . 2.6799(19) ?
M4 Se8 . 2.851(3) ?
M4 Se8 7_556 2.890(2) ?
M4 Se8 7_546 2.890(2) ?
M5 Se5 . 2.652(3) ?
M5 Se4 . 2.757(2) ?
M5 Se4 1_565 2.757(2) ?
M5 Se7 7_566 2.884(2) ?
M5 Se7 7_556 2.884(2) ?
M5 Se8 7_556 2.930(3) ?
M6 Se5 1_545 2.732(2) ?
M6 Se5 . 2.732(2) ?
M6 Se12 5_656 2.775(3) ?
M7 Se11 7_556 2.631(3) ?
M7 Se12 1_565 2.696(2) ?
M7 Se12 . 2.696(2) ?
M8 Se10 7_556 2.623(3) ?
M8 Se11 1_565 2.831(2) ?
M8 Se11 . 2.831(2) ?
M8 Se9 7_566 2.964(3) ?
M8 Se9 7_556 2.964(3) ?
M9 Se9 . 2.655(3) ?
M9 Se10 1_565 2.872(3) ?
M9 Se10 . 2.872(3) ?
M9 Se9 7 3.038(3) ?
M9 Se9 7_565 3.038(3) ?
Se1 M2' 1_565 2.693(2) ?
Se1 M2 1_565 2.693(2) ?
Se2 M3' 1_545 2.6672(19) ?
Se2 M3 1_545 2.6672(19) ?
Se3 M4' 1_565 2.6799(19) ?
Se3 M4 1_565 2.6799(19) ?
Se4 M5' 1_545 2.757(2) ?
Se4 M5 1_545 2.757(2) ?
Se5 M6' 1_565 2.732(2) ?
Se5 M6 1_565 2.732(2) ?
Se6 M1' 1_545 2.7420(16) ?
Se6 M1 1_545 2.7420(16) ?
Se7 M5' 7_566 2.884(2) ?
Se7 M5 7_566 2.884(2) ?
Se7 M5' 7_556 2.884(2) ?
Se7 M5 7_556 2.884(2) ?
Se7 M2' 1_565 2.950(2) ?
Se7 M2 1_565 2.950(2) ?
Se8 M4' 7_556 2.890(2) ?
Se8 M4 7_556 2.890(2) ?
Se8 M4' 7_546 2.890(2) ?
Se8 M4 7_546 2.890(2) ?
Se8 M5' 7_556 2.930(3) ?
Se8 M5 7_556 2.930(3) ?
Se8 M3' 1_545 2.953(2) ?
Se8 M3 1_545 2.953(2) ?
Se9 M8' 7_566 2.964(3) ?
Se9 M8 7_566 2.964(3) ?
Se9 M8 7_556 2.964(3) ?
Se9 M8' 7_556 2.964(3) ?
Se9 M9' 7 3.037(3) ?
Se9 M9 7 3.037(3) ?
Se9 M9' 7_565 3.037(3) ?
Se9 M9 7_565 3.037(3) ?
Se10 M8' 7_556 2.623(3) ?
Se10 M8 7_556 2.623(3) ?
Se10 M9' 1_545 2.872(3) ?
Se10 M9 1_545 2.872(3) ?
Se11 M7' 7_556 2.631(3) ?
Se11 M7 7_556 2.631(3) ?
Se11 M8' 1_545 2.831(2) ?
Se11 M8 1_545 2.831(2) ?
Se12 M7' 1_545 2.696(2) ?
Se12 M7 1_545 2.696(2) ?
Se12 M6 5_656 2.775(3) ?
Se12 M6' 5_656 2.775(3) ?
